data_7211021
loop_
_publ_author_name
'Liu, Yangyang'
'Chen, Ying-Pin'
'Liu, Tian-Fu'
'Yakovenko, Andrey A.'
'Raiff, Aaron M.'
'Zhou, Hong-Cai'

_publ_section_title
;
 Selective gas adsorption and unique phase transition properties in a
 stable magnesium metal-organic framework constructed from infinite metal
 chains
;
_journal_issue 45
_journal_name_full CrystEngComm
_journal_page_first 9688
_journal_paper_doi 10.1039/c3ce41106k
_journal_volume 15
_journal_year 2013
_chemical_formula_sum 'C26 H26 Mg N0 O5 S'
_chemical_formula_weight 474.84
_chemical_name_systematic
; 
 ? 
;
_space_group_IT_number 74
_symmetry_cell_setting orthorhombic
_symmetry_space_group_name_Hall '-I 2b 2'
_symmetry_space_group_name_H-M 'I m m a'
_atom_sites_solution_hydrogens geom
_atom_sites_solution_primary direct
_atom_sites_solution_secondary difmap
_audit_creation_method SHELXL-97
_cell_angle_alpha 90.00
_cell_angle_beta 90.00
_cell_angle_gamma 90.00
_cell_formula_units_Z 4
_cell_length_a 36.85(2)
_cell_length_b 7.469(4)
_cell_length_c 8.756(5)
_cell_measurement_reflns_used 1507
_cell_measurement_temperature 173(2)
_cell_measurement_theta_max 20.17
_cell_measurement_theta_min 2.21
_cell_volume 2410(2)
_computing_cell_refinement 'SAINT+ ver. (Bruker, 2001)'
_computing_data_collection 'APEX2  (Bruker, 2008)'
_computing_data_reduction 'SAINT+ ver. (Bruker, 2001)'
_computing_molecular_graphics 'SHELXTL (Sheldrick, 2008)'
_computing_publication_material 'SHELXTL (Sheldrick, 2008)'
_computing_structure_refinement 'SHELXL-12 (Sheldrick, 2012)'
_computing_structure_solution 'SHELXTL (Sheldrick, 2008)'
_diffrn_ambient_temperature 173(2)
_diffrn_measured_fraction_theta_full 0.999
_diffrn_measured_fraction_theta_max 0.999
_diffrn_measurement_device_type 'Bruker APEX-II CCD'
_diffrn_measurement_method '\f and \w scans'
_diffrn_radiation_monochromator graphite
_diffrn_radiation_source 'fine-focus sealed tube'
_diffrn_radiation_type MoK\a
_diffrn_radiation_wavelength 0.71073
_diffrn_reflns_av_R_equivalents 0.0833
_diffrn_reflns_av_sigmaI/netI 0.0440
_diffrn_reflns_limit_h_max 48
_diffrn_reflns_limit_h_min -48
_diffrn_reflns_limit_k_max 9
_diffrn_reflns_limit_k_min -9
_diffrn_reflns_limit_l_max 11
_diffrn_reflns_limit_l_min -11
_diffrn_reflns_number 13517
_diffrn_reflns_theta_full 27.69
_diffrn_reflns_theta_max 27.69
_diffrn_reflns_theta_min 2.21
_diffrn_standards_number 0
_exptl_absorpt_coefficient_mu 0.195
_exptl_absorpt_correction_T_max 0.981
_exptl_absorpt_correction_T_min 0.977
_exptl_absorpt_correction_type multi-scan
_exptl_absorpt_process_details 'SADABS (Sheldrick, 2008)'
_exptl_crystal_colour colorless
_exptl_crystal_density_diffrn 1.309
_exptl_crystal_density_meas ?
_exptl_crystal_density_method 'not measured'
_exptl_crystal_description needle
_exptl_crystal_F_000 1000
_exptl_crystal_size_max 0.3
_exptl_crystal_size_mid 0.1
_exptl_crystal_size_min 0.1
_refine_diff_density_max 0.401
_refine_diff_density_min -0.562
_refine_diff_density_rms 0.069
_refine_ls_extinction_method none
_refine_ls_goodness_of_fit_ref 1.053
_refine_ls_hydrogen_treatment constr
_refine_ls_matrix_type full
_refine_ls_number_parameters 89
_refine_ls_number_reflns 1543
_refine_ls_number_restraints 1
_refine_ls_restrained_S_all 2.167
_refine_ls_R_factor_all 0.1139
_refine_ls_R_factor_gt 0.0676
_refine_ls_shift/su_max 0.001
_refine_ls_shift/su_mean 0.000
_refine_ls_structure_factor_coef Fsqd
_refine_ls_weighting_details 'calc w=1/[\s^2^(Fo^2^)+(0.1244P)^2^+2.1626P] where P=(Fo^2^+2Fc^2^)/3'
_refine_ls_weighting_scheme calc
_refine_ls_wR_factor_gt 0.1946
_refine_ls_wR_factor_ref 0.2291
_reflns_number_gt 900
_reflns_number_total 1543
_reflns_threshold_expression >2sigma(I)
_cod_data_source_file c3ce41106k.txt
_cod_data_source_block c:\users\tfliu\desktop\109301~1\work\1
_cod_depositor_comments
;
The following automatic conversions were performed:

'_symmetry_cell_setting' value 'Orthorhombic' changed to
'orthorhombic' according to
/home/saulius/struct/CIF-dictionaries/cif_core.dic dictionary named
'cif_core.dic' version 2.4.2 from 2011-04-26.

Automatic conversion script
Id: cif_fix_values 1891 2012-01-12 08:04:46Z andrius 

The following automatic conversions were performed:

'_exptl_crystal_density_meas' value 'not measured' was changed to '?'
- the value is perceived as not measured.

Automatic conversion script
Id: cif_fix_values 3008 2015-01-20 13:52:24Z robertas 
;
_cod_original_sg_symbol_H-M Imma
_cod_database_code 7211021

loop_
_symmetry_equiv_pos_as_xyz
'x, y, z'
'-x, -y+1/2, z'
'x, -y, -z'
'-x, y+1/2, -z'
'x+1/2, y+1/2, z+1/2'
'-x+1/2, -y+1, z+1/2'
'x+1/2, -y+1/2, -z+1/2'
'-x+1/2, y+1, -z+1/2'
'-x, -y, -z'
'x, y-1/2, -z'
'-x, y, z'
'x, -y-1/2, z'
'-x+1/2, -y+1/2, -z+1/2'
'x+1/2, y, -z+1/2'
'-x+1/2, y+1/2, z+1/2'
'x+1/2, -y, z+1/2'

loop_
_atom_site_label
_atom_site_type_symbol
_atom_site_fract_x
_atom_site_fract_y
_atom_site_fract_z
_atom_site_U_iso_or_equiv
_atom_site_adp_type
_atom_site_occupancy
_atom_site_symmetry_multiplicity
_atom_site_calc_flag
_atom_site_refinement_flags
Mg1 Mg 0.0000 0.5000 0.0000 0.0530(7) Uani 1 4 d S
O1 O 0.04038(5) 0.3987(3) 0.1337(3) 0.0616(8) Uani 1 1 d .
C2 C 0.09578(10) 0.2500 0.1816(5) 0.0406(12) Uani 1 2 d S
C3 C 0.11446(7) 0.0913(5) 0.1938(4) 0.0497(10) Uani 1 1 d .
H3 H 0.1017 -0.0190 0.1882 0.060 Uiso 1 1 calc R
C4 C 0.15208(7) 0.0908(5) 0.2143(4) 0.0519(10) Uani 1 1 d .
H4 H 0.1646 -0.0198 0.2232 0.062 Uiso 1 1 calc R
C5 C 0.17124(10) 0.2500 0.2219(5) 0.0375(11) Uani 1 2 d S
C6 C 0.21222(9) 0.2500 0.2378(5) 0.0354(11) Uani 1 2 d S
C7 C 0.23368(10) 0.2500 0.1051(5) 0.0359(11) Uani 1 2 d S
C8 C 0.21728(12) 0.2500 -0.0527(5) 0.0515(14) Uani 1 2 d S
H8A H 0.2361 0.2222 -0.1281 0.077 Uiso 0.50 1 calc PR
H8B H 0.2070 0.3683 -0.0745 0.077 Uiso 0.50 1 calc PR
H8C H 0.1981 0.1595 -0.0580 0.077 Uiso 0.50 1 calc PR
C9 C 0.22811(10) 0.2500 0.3817(5) 0.0371(11) Uani 1 2 d S
C10 C 0.20584(7) 0.2500 0.5244(2) 0.0495(14) Uani 1 2 d S
H10A H 0.2214 0.2221 0.6120 0.074 Uiso 0.50 1 calc PR
H10B H 0.1867 0.1596 0.5161 0.074 Uiso 0.50 1 calc PR
H10C H 0.1949 0.3683 0.5387 0.074 Uiso 0.50 1 calc PR
O2 O 0.00000(7) 0.7500 0.1386(2) 0.0616(16) Uani 1 4 d SR
C1 C 0.05475(7) 0.2500 0.1521(2) 0.0436(13) Uani 1 2 d SR
S1 S 0.00000(7) 0.8305 0.3091(2) 0.0604(8) Uani 0.50 2 d SPRD
C11 C 0.03957(7) 0.7500 0.3898(2) 0.139(4) Uani 1 2 d SRD
H11A H 0.0416 0.7927 0.4929 0.208 Uiso 0.50 1 d PR
H11B H 0.0391 0.6215 0.3898 0.208 Uiso 0.50 1 d PR
H11C H 0.0600 0.7912 0.3315 0.208 Uiso 0.50 1 d PR

loop_
_atom_site_aniso_label
_atom_site_aniso_U_11
_atom_site_aniso_U_22
_atom_site_aniso_U_33
_atom_site_aniso_U_23
_atom_site_aniso_U_13
_atom_site_aniso_U_12
Mg1 0.0142(7) 0.0580(13) 0.0869(16) 0.0155(12) 0.000 0.000
O1 0.0242(9) 0.0593(15) 0.1012(19) 0.0077(14) -0.0142(11) 0.0048(10)
C2 0.0183(16) 0.056(3) 0.048(2) 0.000 -0.0038(17) 0.000
C3 0.0201(12) 0.0502(18) 0.079(2) -0.0031(18) -0.0045(14) -0.0023(13)
C4 0.0203(12) 0.0522(19) 0.083(2) 0.0004(18) -0.0074(14) 0.0049(13)
C5 0.0163(14) 0.054(2) 0.042(2) 0.000 -0.0034(16) 0.000
C6 0.0168(15) 0.049(2) 0.041(2) 0.000 -0.0018(15) 0.000
C7 0.0208(16) 0.051(2) 0.036(2) 0.000 -0.0049(16) 0.000
C8 0.0285(19) 0.084(3) 0.042(2) 0.000 -0.0087(18) 0.000
C9 0.0212(16) 0.051(2) 0.039(2) 0.000 0.0009(17) 0.000
C10 0.0273(18) 0.079(3) 0.042(2) 0.000 0.0052(19) 0.000
O2 0.034(2) 0.089(4) 0.062(3) 0.000 0.000 0.000
C1 0.0187(16) 0.058(3) 0.054(3) 0.000 -0.0062(18) 0.000
S1 0.0526(13) 0.0617(14) 0.0669(16) 0.0010(13) 0.000 0.000
C11 0.138(7) 0.182(10) 0.096(6) 0.000 -0.056(5) 0.000

loop_
_atom_type_symbol
_atom_type_description
_atom_type_scat_dispersion_real
_atom_type_scat_dispersion_imag
_atom_type_scat_source
C C 0.0033 0.0016 'International Tables Vol C Tables 4.2.6.8 and 6.1.1.4'
H H 0.0000 0.0000 'International Tables Vol C Tables 4.2.6.8 and 6.1.1.4'
Mg Mg 0.0486 0.0363 'International Tables Vol C Tables 4.2.6.8 and 6.1.1.4'
N N 0.0061 0.0033 'International Tables Vol C Tables 4.2.6.8 and 6.1.1.4'
O O 0.0106 0.0060 'International Tables Vol C Tables 4.2.6.8 and 6.1.1.4'
S S 0.1246 0.1234 'International Tables Vol C Tables 4.2.6.8 and 6.1.1.4'

loop_
_geom_angle_atom_site_label_1
_geom_angle_atom_site_label_2
_geom_angle_atom_site_label_3
_geom_angle
_geom_angle_site_symmetry_1
_geom_angle_site_symmetry_3
O1 Mg1 O1 93.75(14) 11 .
O1 Mg1 O1 86.25(15) 11 9_565
O1 Mg1 O1 180.00(8) . 9_565
O1 Mg1 O1 180.00(15) 11 3_565
O1 Mg1 O1 86.25(15) . 3_565
O1 Mg1 O1 93.75(14) 9_565 3_565
O1 Mg1 O2 90.10(10) 11 9_565
O1 Mg1 O2 90.10(10) . 9_565
O1 Mg1 O2 89.90(10) 9_565 9_565
O1 Mg1 O2 89.90(10) 3_565 9_565
O1 Mg1 O2 89.90(10) 11 .
O1 Mg1 O2 89.90(10) . .
O1 Mg1 O2 90.10(10) 9_565 .
O1 Mg1 O2 90.10(10) 3_565 .
O2 Mg1 O2 180.00(16) 9_565 .
O1 Mg1 S1 68.73(9) 11 2_565
O1 Mg1 S1 68.73(9) . 2_565
O1 Mg1 S1 111.27(9) 9_565 2_565
O1 Mg1 S1 111.27(9) 3_565 2_565
O2 Mg1 S1 148.1 9_565 2_565
O2 Mg1 S1 31.9 . 2_565
O1 Mg1 S1 111.27(9) 11 10
O1 Mg1 S1 111.27(9) . 10
O1 Mg1 S1 68.73(9) 9_565 10
O1 Mg1 S1 68.73(9) 3_565 10
O2 Mg1 S1 31.9 9_565 10
O2 Mg1 S1 148.1 . 10
S1 Mg1 S1 180.0 2_565 10
C1 O1 Mg1 135.9(2) . .
C3 C2 C3 119.1(4) 12_565 .
C3 C2 C1 120.43(18) 12_565 .
C3 C2 C1 120.43(18) . .
C2 C3 C4 120.6(3) . .
C2 C3 H3 119.7 . .
C4 C3 H3 119.7 . .
C5 C4 C3 120.6(3) . .
C5 C4 H4 119.7 . .
C3 C4 H4 119.7 . .
C4 C5 C4 118.4(4) . 12_565
C4 C5 C6 120.81(18) . .
C4 C5 C6 120.81(18) 12_565 .
C9 C6 C7 120.8(3) . .
C9 C6 C5 120.2(4) . .
C7 C6 C5 119.0(4) . .
C6 C7 C9 119.5(4) . 13
C6 C7 C8 122.1(3) . .
C9 C7 C8 118.3(4) 13 .
C7 C8 H8A 109.5 . .
C7 C8 H8B 109.5 . .
H8A C8 H8B 109.5 . .
C7 C8 H8C 109.5 . .
H8A C8 H8C 109.5 . .
H8B C8 H8C 109.5 . .
C6 C9 C7 119.7(4) . 13
C6 C9 C10 121.8(3) . .
C7 C9 C10 118.6(3) 13 .
C9 C10 H10A 109.5 . .
C9 C10 H10B 109.5 . .
H10A C10 H10B 109.5 . .
C9 C10 H10C 109.5 . .
H10A C10 H10C 109.5 . .
H10B C10 H10C 109.5 . .
S1 O2 S1 43.9 . 2_565
S1 O2 Mg1 145.0 . .
S1 O2 Mg1 101.1 2_565 .
S1 O2 Mg1 101.1 . 2_565
S1 O2 Mg1 145.0 2_565 2_565
Mg1 O2 Mg1 113.95(10) . 2_565
O1 C1 O1 127.0(3) 12_565 .
O1 C1 C2 116.27(15) 12_565 .
O1 C1 C2 116.27(15) . .
S1 S1 O2 68.1 2_565 .
S1 S1 C11 69.6(2) 2_565 .
O2 S1 C11 104.4 . .
S1 S1 C11 69.65(17) 2_565 2_565
O2 S1 C11 104.4 . 2_565
C11 S1 C11 115.06(10) . 2_565
S1 S1 Mg1 115.1 2_565 2_565
O2 S1 Mg1 47.0 . 2_565
C11 S1 Mg1 121.2 . 2_565
C11 S1 Mg1 121.18(14) 2_565 2_565
S1 C11 S1 40.72(6) . 2_565
S1 C11 H11A 109.5 . .
S1 C11 H11A 124.4 2_565 .
S1 C11 H11B 109.5 . .
S1 C11 H11B 68.8 2_565 .
H11A C11 H11B 109.5 . .
S1 C11 H11C 109.4 . .
S1 C11 H11C 123.7 2_565 .
H11A C11 H11C 109.5 . .
H11B C11 H11C 109.5 . .

loop_
_geom_bond_atom_site_label_1
_geom_bond_atom_site_label_2
_geom_bond_distance
_geom_bond_site_symmetry_2
Mg1 O1 2.039(2) 11
Mg1 O1 2.039(2) .
Mg1 O1 2.039(2) 9_565
Mg1 O1 2.039(2) 3_565
Mg1 O2 2.2270(14) 9_565
Mg1 O2 2.2270(14) .
Mg1 S1 2.988(2) 2_565
Mg1 S1 2.988(2) 10
O1 C1 1.241(3) .
C2 C3 1.375(4) 12_565
C2 C3 1.375(4) .
C2 C1 1.534(5) .
C3 C4 1.398(4) .
C3 H3 0.9500 .
C4 C5 1.384(4) .
C4 H4 0.9500 .
C5 C4 1.384(4) 12_565
C5 C6 1.516(5) .
C6 C9 1.389(6) .
C6 C7 1.406(6) .
C7 C9 1.413(5) 13
C7 C8 1.508(6) .
C8 H8A 0.9800 .
C8 H8B 0.9800 .
C8 H8C 0.9800 .
C9 C7 1.413(5) 13
C9 C10 1.495(5) .
C10 H10A 0.9800 .
C10 H10B 0.9800 .
C10 H10C 0.9800 .
O2 S1 1.6093 .
O2 S1 1.6093 2_565
O2 Mg1 2.2270(14) 2_565
C1 O1 1.241(3) 12_565
S1 S1 1.2025 2_565
S1 C11 1.7283 .
S1 C11 1.728(4) 2_565
S1 Mg1 2.988(2) 2_565
C11 S1 1.728(4) 2_565
C11 H11A 0.9600 .
C11 H11B 0.9600 .
C11 H11C 0.9601 .

loop_
_geom_torsion_atom_site_label_1
_geom_torsion_atom_site_label_2
_geom_torsion_atom_site_label_3
_geom_torsion_atom_site_label_4
_geom_torsion
_geom_torsion_site_symmetry_1
_geom_torsion_site_symmetry_4
O1 Mg1 O1 C1 78.2(3) 11 .
O1 Mg1 O1 C1 -132.5(4) 9_565 .
O1 Mg1 O1 C1 -101.8(3) 3_565 .
O2 Mg1 O1 C1 -11.9(3) 9_565 .
O2 Mg1 O1 C1 168.1(3) . .
S1 Mg1 O1 C1 143.6(3) 2_565 .
S1 Mg1 O1 C1 -36.4(3) 10 .
C3 C2 C3 C4 -1.6(7) 12_565 .
C1 C2 C3 C4 177.3(3) . .
C2 C3 C4 C5 -0.4(6) . .
C3 C4 C5 C4 2.4(7) . 12_565
C3 C4 C5 C6 -177.6(4) . .
C4 C5 C6 C9 -90.0(4) . .
C4 C5 C6 C9 90.0(4) 12_565 .
C4 C5 C6 C7 90.0(4) . .
C4 C5 C6 C7 -90.0(4) 12_565 .
C9 C6 C7 C9 0.0 . 13
C5 C6 C7 C9 180.0 . 13
C9 C6 C7 C8 180.0 . .
C5 C6 C7 C8 0.0 . .
C7 C6 C9 C7 0.0 . 13
C5 C6 C9 C7 180.0 . 13
C7 C6 C9 C10 180.0 . .
C5 C6 C9 C10 0.0 . .
O1 Mg1 O2 S1 46.88(12) 11 .
O1 Mg1 O2 S1 -46.87(12) . .
O1 Mg1 O2 S1 133.13(12) 9_565 .
O1 Mg1 O2 S1 -133.12(12) 3_565 .
O2 Mg1 O2 S1 123(100) 9_565 .
S1 Mg1 O2 S1 0.00(11) 2_565 .
S1 Mg1 O2 S1 180.00(11) 10 .
O1 Mg1 O2 S1 46.9(2) 11 2_565
O1 Mg1 O2 S1 -46.9(2) . 2_565
O1 Mg1 O2 S1 133.1(2) 9_565 2_565
O1 Mg1 O2 S1 -133.1(2) 3_565 2_565
O2 Mg1 O2 S1 123(100) 9_565 2_565
S1 Mg1 O2 S1 180.0 10 2_565
O1 Mg1 O2 Mg1 -133.13(13) 11 2_565
O1 Mg1 O2 Mg1 133.12(13) . 2_565
O1 Mg1 O2 Mg1 -46.88(13) 9_565 2_565
O1 Mg1 O2 Mg1 46.87(13) 3_565 2_565
O2 Mg1 O2 Mg1 -57(100) 9_565 2_565
S1 Mg1 O2 Mg1 180.0(3) 2_565 2_565
S1 Mg1 O2 Mg1 0.0(3) 10 2_565
Mg1 O1 C1 O1 -28.9(6) . 12_565
Mg1 O1 C1 C2 143.0(3) . .
C3 C2 C1 O1 175.9(3) 12_565 12_565
C3 C2 C1 O1 -3.1(5) . 12_565
C3 C2 C1 O1 3.1(5) 12_565 .
C3 C2 C1 O1 -175.9(3) . .
Mg1 O2 S1 S1 0.00(15) . 2_565
Mg1 O2 S1 S1 -180.0(3) 2_565 2_565
S1 O2 S1 C11 60.6(3) 2_565 .
Mg1 O2 S1 C11 60.60(12) . .
Mg1 O2 S1 C11 -119.40(7) 2_565 .
S1 O2 S1 C11 -60.60(18) 2_565 2_565
Mg1 O2 S1 C11 -60.6 . 2_565
Mg1 O2 S1 C11 119.41(16) 2_565 2_565
S1 O2 S1 Mg1 180.0(3) 2_565 2_565
Mg1 O2 S1 Mg1 180(100) . 2_565
O2 S1 C11 S1 -59.53(12) . 2_565
C11 S1 C11 S1 54.33(12) 2_565 2_565
Mg1 S1 C11 S1 -107.68(11) 2_565 2_565
